data_4024357
loop_
_publ_author_name
'Jacob S. Kanady'
'John D. Nguyen'
'Joseph W. Ziller'
'Christopher D. Vanderwal'

_publ_section_title
;
Synthesis and Characterization of All Four Diastereomers of
3,4-Dichloro-2-pentanol, Motifs Relevant to the Chlorosulfolipids
;
_journal_name_full 'Journal of Organic Chemistry'
_journal_page_first 2175
_journal_page_last 2178
_journal_paper_doi 10.1021/jo802390e
_journal_volume 74
_journal_year 2009
_chemical_formula_sum 'C12 H16 Cl2 O3 S'
_chemical_formula_weight 311.21
_chemical_name_systematic
; 
 ? 
;
_space_group_IT_number 14
_symmetry_space_group_name_Hall '-P 2ybc'
_symmetry_space_group_name_H-M 'P 1 21/c 1'
_atom_sites_solution_hydrogens geom
_atom_sites_solution_primary direct
_atom_sites_solution_secondary difmap
_audit_creation_method SHELXL-97
_cell_angle_alpha 90.00
_cell_angle_beta 98.9548(19)
_cell_angle_gamma 90.00
_cell_formula_units_Z 8
_cell_length_a 24.687(3)
_cell_length_b 7.2684(8)
_cell_length_c 16.2726(17)
_cell_measurement_temperature 143(2)
_cell_volume 2884.2(5)
_computing_structure_refinement 'SHELXL-97 (Sheldrick, 1997)'
_computing_structure_solution 'SHELXS-97 (Sheldrick, 1990)'
_diffrn_ambient_temperature 143(2)
_diffrn_measured_fraction_theta_full 0.932
_diffrn_measured_fraction_theta_max 0.932
_diffrn_radiation_monochromator graphite
_diffrn_radiation_source 'fine-focus sealed tube'
_diffrn_radiation_type MoK\a
_diffrn_radiation_wavelength 0.71073
_diffrn_reflns_av_R_equivalents 0.0000
_diffrn_reflns_av_sigmaI/netI 0.0249
_diffrn_reflns_limit_h_max 32
_diffrn_reflns_limit_h_min -32
_diffrn_reflns_limit_k_max 9
_diffrn_reflns_limit_k_min 0
_diffrn_reflns_limit_l_max 21
_diffrn_reflns_limit_l_min 0
_diffrn_reflns_number 12107
_diffrn_reflns_theta_full 28.37
_diffrn_reflns_theta_max 28.37
_diffrn_reflns_theta_min 1.67
_exptl_absorpt_coefficient_mu 0.592
_exptl_absorpt_correction_T_max 0.9324
_exptl_absorpt_correction_T_min 0.8613
_exptl_crystal_density_diffrn 1.433
_exptl_crystal_density_method 'not measured'
_exptl_crystal_F_000 1296
_exptl_crystal_size_max 0.26
_exptl_crystal_size_mid 0.25
_exptl_crystal_size_min 0.12
_refine_diff_density_max 0.490
_refine_diff_density_min -0.389
_refine_diff_density_rms 0.054
_refine_ls_extinction_method none
_refine_ls_goodness_of_fit_ref 1.065
_refine_ls_hydrogen_treatment constr
_refine_ls_matrix_type full
_refine_ls_number_parameters 332
_refine_ls_number_reflns 12109
_refine_ls_number_restraints 0
_refine_ls_restrained_S_all 1.065
_refine_ls_R_factor_all 0.0400
_refine_ls_R_factor_gt 0.0346
_refine_ls_shift/su_max 0.001
_refine_ls_shift/su_mean 0.000
_refine_ls_structure_factor_coef Fsqd
_refine_ls_weighting_details 'calc w=1/[\s^2^(Fo^2^)+(0.0330P)^2^+1.9147P] where P=(Fo^2^+2Fc^2^)/3'
_refine_ls_weighting_scheme calc
_refine_ls_wR_factor_gt 0.0811
_refine_ls_wR_factor_ref 0.0833
_reflns_number_gt 10963
_reflns_number_total 12109
_reflns_threshold_expression >2sigma(I)
_cod_data_source_file jo802390e_si_002.cif
_cod_data_source_block cdv8
_cod_database_code 4024357

loop_
_symmetry_equiv_pos_as_xyz
'x, y, z'
'-x, y+1/2, -z+1/2'
'-x, -y, -z'
'x, -y-1/2, z-1/2'

loop_
_atom_site_label
_atom_site_type_symbol
_atom_site_fract_x
_atom_site_fract_y
_atom_site_fract_z
_atom_site_U_iso_or_equiv
_atom_site_adp_type
_atom_site_occupancy
_atom_site_symmetry_multiplicity
_atom_site_calc_flag
_atom_site_refinement_flags
_atom_site_disorder_assembly
_atom_site_disorder_group
S1 S 0.112965(19) 0.26458(5) 0.19301(2) 0.02001(9) Uani 1 1 d . . .
Cl1 Cl 0.11596(2) 0.70907(7) 0.37602(3) 0.02957(10) Uani 1 1 d . . .
Cl2 Cl 0.265515(17) 0.61776(6) 0.27471(3) 0.02730(10) Uani 1 1 d . . .
O1 O 0.16395(5) 0.39432(15) 0.22143(6) 0.0184(2) Uani 1 1 d . . .
O2 O 0.08156(5) 0.33492(19) 0.11883(7) 0.0312(3) Uani 1 1 d . . .
O3 O 0.13668(5) 0.08534(16) 0.19323(8) 0.0295(3) Uani 1 1 d . . .
C1 C 0.22421(9) 0.7187(3) 0.43814(11) 0.0321(4) Uani 1 1 d . . .
H1A H 0.2615 0.6752 0.4356 0.048 Uiso 1 1 calc R . .
H1B H 0.2138 0.6842 0.4917 0.048 Uiso 1 1 calc R . .
H1C H 0.2229 0.8529 0.4323 0.048 Uiso 1 1 calc R . .
C2 C 0.18458(7) 0.6318(2) 0.36808(10) 0.0200(3) Uani 1 1 d . . .
H2A H 0.1862 0.4949 0.3744 0.024 Uiso 1 1 calc R . .
C3 C 0.19561(7) 0.6824(2) 0.28123(10) 0.0187(3) Uani 1 1 d . . .
H3A H 0.1925 0.8190 0.2750 0.022 Uiso 1 1 calc R . .
C4 C 0.15746(7) 0.5945(2) 0.20988(9) 0.0181(3) Uani 1 1 d . . .
H4A H 0.1188 0.6292 0.2141 0.022 Uiso 1 1 calc R . .
C5 C 0.16980(8) 0.6488(2) 0.12484(10) 0.0254(4) Uani 1 1 d . . .
H5A H 0.1433 0.5898 0.0817 0.038 Uiso 1 1 calc R . .
H5B H 0.2070 0.6091 0.1192 0.038 Uiso 1 1 calc R . .
H5C H 0.1671 0.7828 0.1186 0.038 Uiso 1 1 calc R . .
C6 C 0.07318(7) 0.2781(2) 0.27331(9) 0.0174(3) Uani 1 1 d . . .
C7 C 0.09444(7) 0.2043(2) 0.35075(10) 0.0206(3) Uani 1 1 d . . .
H7A H 0.1302 0.1524 0.3602 0.025 Uiso 1 1 calc R . .
C8 C 0.06278(7) 0.2079(2) 0.41305(10) 0.0222(3) Uani 1 1 d . . .
H8A H 0.0772 0.1597 0.4662 0.027 Uiso 1 1 calc R . .
C9 C 0.00982(7) 0.2810(2) 0.39969(10) 0.0214(3) Uani 1 1 d . . .
C10 C -0.01040(7) 0.3527(2) 0.32153(10) 0.0214(3) Uani 1 1 d . . .
H10A H -0.0464 0.4026 0.3115 0.026 Uiso 1 1 calc R . .
C11 C 0.02112(7) 0.3524(2) 0.25808(10) 0.0197(3) Uani 1 1 d . . .
H11A H 0.0072 0.4025 0.2051 0.024 Uiso 1 1 calc R . .
C12 C -0.02553(9) 0.2778(3) 0.46754(11) 0.0301(4) Uani 1 1 d . . .
H12A H -0.0547 0.3697 0.4554 0.045 Uiso 1 1 calc R . .
H12B H -0.0030 0.3062 0.5211 0.045 Uiso 1 1 calc R . .
H12C H -0.0418 0.1554 0.4701 0.045 Uiso 1 1 calc R . .
S2 S 0.392881(18) 1.63598(6) 0.02770(3) 0.02177(9) Uani 1 1 d . . .
Cl3 Cl 0.377342(18) 1.16597(6) 0.18707(3) 0.02685(10) Uani 1 1 d . . .
Cl4 Cl 0.24029(2) 1.26767(6) -0.00707(3) 0.03998(13) Uani 1 1 d . . .
O4 O 0.34157(5) 1.50212(15) 0.01359(7) 0.0225(2) Uani 1 1 d . . .
O5 O 0.43238(5) 1.57876(18) -0.02246(7) 0.0315(3) Uani 1 1 d . . .
O6 O 0.36901(5) 1.81496(17) 0.01562(8) 0.0288(3) Uani 1 1 d . . .
C13 C 0.26844(9) 1.1130(3) 0.17236(13) 0.0390(5) Uani 1 1 d . . .
H13A H 0.2313 1.1492 0.1475 0.059 Uiso 1 1 calc R . .
H13B H 0.2731 1.1316 0.2327 0.059 Uiso 1 1 calc R . .
H13C H 0.2742 0.9829 0.1604 0.059 Uiso 1 1 calc R . .
C14 C 0.30985(7) 1.2295(2) 0.13591(11) 0.0237(4) Uani 1 1 d . . .
H14A H 0.3032 1.3622 0.1471 0.028 Uiso 1 1 calc R . .
C15 C 0.30825(7) 1.2020(2) 0.04253(11) 0.0240(4) Uani 1 1 d . . .
H15A H 0.3128 1.0675 0.0325 0.029 Uiso 1 1 calc R . .
C16 C 0.35103(8) 1.3040(2) 0.00277(10) 0.0245(4) Uani 1 1 d . . .
H16A H 0.3882 1.2716 0.0331 0.029 Uiso 1 1 calc R . .
C17 C 0.34917(12) 1.2612(3) -0.08881(11) 0.0446(6) Uani 1 1 d . . .
H17A H 0.3784 1.3287 -0.1101 0.067 Uiso 1 1 calc R . .
H17B H 0.3136 1.2985 -0.1196 0.067 Uiso 1 1 calc R . .
H17C H 0.3543 1.1288 -0.0960 0.067 Uiso 1 1 calc R . .
C18 C 0.42020(7) 1.6045(2) 0.13289(10) 0.0183(3) Uani 1 1 d . . .
C19 C 0.47122(7) 1.5223(2) 0.15445(10) 0.0210(3) Uani 1 1 d . . .
H19A H 0.4920 1.4855 0.1128 0.025 Uiso 1 1 calc R . .
C20 C 0.49108(7) 1.4952(2) 0.23792(10) 0.0227(4) Uani 1 1 d . . .
H20A H 0.5259 1.4391 0.2533 0.027 Uiso 1 1 calc R . .
C21 C 0.46123(7) 1.5484(2) 0.29973(10) 0.0221(3) Uani 1 1 d . . .
C22 C 0.41025(7) 1.6322(2) 0.27639(10) 0.0215(3) Uani 1 1 d . . .
H22A H 0.3895 1.6698 0.3180 0.026 Uiso 1 1 calc R . .
C23 C 0.38965(7) 1.6612(2) 0.19343(10) 0.0200(3) Uani 1 1 d . . .
H23A H 0.3551 1.7191 0.1779 0.024 Uiso 1 1 calc R . .
C24 C 0.48361(8) 1.5155(3) 0.39011(11) 0.0323(4) Uani 1 1 d . . .
H24A H 0.5237 1.5264 0.3986 0.048 Uiso 1 1 calc R . .
H24B H 0.4734 1.3917 0.4060 0.048 Uiso 1 1 calc R . .
H24C H 0.4684 1.6069 0.4244 0.048 Uiso 1 1 calc R . .

loop_
_atom_site_aniso_label
_atom_site_aniso_U_11
_atom_site_aniso_U_22
_atom_site_aniso_U_33
_atom_site_aniso_U_23
_atom_site_aniso_U_13
_atom_site_aniso_U_12
S1 0.0205(2) 0.0223(2) 0.01822(17) -0.00485(16) 0.00610(17) -0.00504(15)
Cl1 0.0275(2) 0.0350(2) 0.0289(2) -0.00362(17) 0.01268(19) 0.00428(19)
Cl2 0.01713(19) 0.0330(2) 0.0329(2) -0.00337(18) 0.00731(18) -0.00165(17)
O1 0.0187(6) 0.0172(6) 0.0195(6) -0.0006(4) 0.0036(5) -0.0010(4)
O2 0.0286(7) 0.0495(8) 0.0147(6) -0.0027(5) 0.0014(5) -0.0098(6)
O3 0.0298(7) 0.0230(6) 0.0396(7) -0.0107(5) 0.0174(6) -0.0062(5)
C1 0.0384(12) 0.0324(10) 0.0248(9) -0.0079(7) 0.0025(8) -0.0023(9)
C2 0.0219(8) 0.0193(8) 0.0195(8) -0.0023(6) 0.0054(7) 0.0021(6)
C3 0.0176(8) 0.0173(8) 0.0223(8) -0.0002(6) 0.0061(7) 0.0010(6)
C4 0.0190(8) 0.0169(7) 0.0190(8) 0.0018(6) 0.0051(7) 0.0020(6)
C5 0.0313(10) 0.0262(9) 0.0190(8) 0.0034(7) 0.0050(7) 0.0006(7)
C6 0.0192(9) 0.0171(7) 0.0168(7) -0.0028(6) 0.0057(6) -0.0027(6)
C7 0.0161(8) 0.0228(8) 0.0223(8) 0.0002(6) 0.0016(7) 0.0026(7)
C8 0.0230(9) 0.0261(8) 0.0171(8) 0.0032(6) 0.0019(7) -0.0009(7)
C9 0.0228(9) 0.0196(8) 0.0227(8) -0.0040(6) 0.0066(7) -0.0045(7)
C10 0.0161(8) 0.0200(8) 0.0282(9) -0.0009(7) 0.0040(7) 0.0013(6)
C11 0.0196(8) 0.0197(8) 0.0194(8) 0.0019(6) 0.0014(6) -0.0001(6)
C12 0.0292(11) 0.0359(10) 0.0276(9) -0.0030(8) 0.0120(8) -0.0049(8)
S2 0.0227(2) 0.0216(2) 0.02165(19) 0.00346(16) 0.00543(17) 0.00302(16)
Cl3 0.0261(2) 0.0274(2) 0.0257(2) 0.00283(16) -0.00004(18) -0.00239(17)
Cl4 0.0277(3) 0.0267(2) 0.0581(3) -0.0053(2) -0.0167(2) 0.00299(18)
O4 0.0235(6) 0.0185(6) 0.0244(6) -0.0004(5) 0.0000(5) 0.0031(5)
O5 0.0311(7) 0.0405(8) 0.0256(6) 0.0041(5) 0.0126(6) 0.0046(6)
O6 0.0323(7) 0.0217(6) 0.0319(7) 0.0069(5) 0.0035(6) 0.0032(5)
C13 0.0319(11) 0.0380(11) 0.0504(12) 0.0004(9) 0.0161(10) -0.0051(9)
C14 0.0197(9) 0.0199(8) 0.0315(9) -0.0033(7) 0.0040(7) 0.0013(6)
C15 0.0185(9) 0.0195(8) 0.0311(9) -0.0048(7) -0.0055(7) 0.0047(7)
C16 0.0301(10) 0.0193(8) 0.0237(9) -0.0041(6) 0.0029(8) 0.0050(7)
C17 0.0711(18) 0.0383(12) 0.0247(9) -0.0093(9) 0.0086(10) 0.0039(10)
C18 0.0189(8) 0.0142(7) 0.0217(8) 0.0011(6) 0.0025(7) -0.0022(6)
C19 0.0164(8) 0.0185(8) 0.0294(9) -0.0029(6) 0.0074(7) 0.0004(6)
C20 0.0157(8) 0.0183(9) 0.0332(9) -0.0025(7) 0.0008(7) 0.0015(6)
C21 0.0235(9) 0.0167(8) 0.0251(8) -0.0019(6) 0.0006(7) -0.0023(7)
C22 0.0200(8) 0.0194(8) 0.0266(8) -0.0021(6) 0.0082(7) -0.0010(6)
C23 0.0158(8) 0.0163(8) 0.0284(8) 0.0009(6) 0.0051(7) 0.0001(6)
C24 0.0340(11) 0.0341(10) 0.0267(9) -0.0011(8) -0.0018(8) 0.0073(9)

loop_
_atom_type_symbol
_atom_type_description
_atom_type_scat_dispersion_real
_atom_type_scat_dispersion_imag
_atom_type_scat_source
C C 0.0033 0.0016 'International Tables Vol C Tables 4.2.6.8 and 6.1.1.4'
H H 0.0000 0.0000 'International Tables Vol C Tables 4.2.6.8 and 6.1.1.4'
O O 0.0106 0.0060 'International Tables Vol C Tables 4.2.6.8 and 6.1.1.4'
S S 0.1246 0.1234 'International Tables Vol C Tables 4.2.6.8 and 6.1.1.4'
Cl Cl 0.1484 0.1585 'International Tables Vol C Tables 4.2.6.8 and 6.1.1.4'

loop_
_geom_angle_atom_site_label_1
_geom_angle_atom_site_label_2
_geom_angle_atom_site_label_3
_geom_angle
_geom_angle_site_symmetry_1
_geom_angle_site_symmetry_3
_geom_angle_publ_flag
O2 S1 O3 119.90(8) . . ?
O2 S1 O1 109.69(7) . . ?
O3 S1 O1 103.64(7) . . ?
O2 S1 C6 108.48(8) . . ?
O3 S1 C6 109.02(8) . . ?
O1 S1 C6 105.12(7) . . ?
C4 O1 S1 119.05(10) . . ?
C1 C2 C3 114.07(14) . . ?
C1 C2 Cl1 108.54(12) . . ?
C3 C2 Cl1 107.19(11) . . ?
C4 C3 C2 115.36(13) . . ?
C4 C3 Cl2 109.28(11) . . ?
C2 C3 Cl2 107.54(11) . . ?
O1 C4 C5 109.92(13) . . ?
O1 C4 C3 106.03(12) . . ?
C5 C4 C3 113.59(14) . . ?
C11 C6 C7 121.44(15) . . ?
C11 C6 S1 120.09(12) . . ?
C7 C6 S1 118.40(13) . . ?
C8 C7 C6 118.84(15) . . ?
C7 C8 C9 121.25(15) . . ?
C10 C9 C8 118.57(15) . . ?
C10 C9 C12 120.49(16) . . ?
C8 C9 C12 120.92(15) . . ?
C11 C10 C9 121.09(15) . . ?
C6 C11 C10 118.79(15) . . ?
O5 S2 O6 119.36(8) . . ?
O5 S2 O4 109.86(7) . . ?
O6 S2 O4 103.63(7) . . ?
O5 S2 C18 109.08(8) . . ?
O6 S2 C18 109.91(8) . . ?
O4 S2 C18 103.80(7) . . ?
C16 O4 S2 118.63(11) . . ?
C13 C14 C15 113.65(15) . . ?
C13 C14 Cl3 107.87(13) . . ?
C15 C14 Cl3 107.75(12) . . ?
C16 C15 C14 116.68(15) . . ?
C16 C15 Cl4 109.88(12) . . ?
C14 C15 Cl4 106.74(12) . . ?
O4 C16 C15 107.04(13) . . ?
O4 C16 C17 109.67(14) . . ?
C15 C16 C17 113.77(17) . . ?
C19 C18 C23 121.20(15) . . ?
C19 C18 S2 119.89(12) . . ?
C23 C18 S2 118.91(12) . . ?
C20 C19 C18 118.54(15) . . ?
C19 C20 C21 121.55(15) . . ?
C20 C21 C22 118.75(15) . . ?
C20 C21 C24 120.42(15) . . ?
C22 C21 C24 120.83(15) . . ?
C23 C22 C21 120.73(15) . . ?
C22 C23 C18 119.22(15) . . ?

loop_
_geom_bond_atom_site_label_1
_geom_bond_atom_site_label_2
_geom_bond_distance
_geom_bond_site_symmetry_2
_geom_bond_publ_flag
S1 O2 1.4242(13) . ?
S1 O3 1.4280(13) . ?
S1 O1 1.5831(12) . ?
S1 C6 1.7554(16) . ?
Cl1 C2 1.8084(17) . ?
Cl2 C3 1.8074(17) . ?
O1 C4 1.4727(19) . ?
C1 C2 1.520(2) . ?
C2 C3 1.525(2) . ?
C3 C4 1.517(2) . ?
C4 C5 1.515(2) . ?
C6 C11 1.380(2) . ?
C6 C7 1.395(2) . ?
C7 C8 1.373(2) . ?
C8 C9 1.397(2) . ?
C9 C10 1.393(2) . ?
C9 C12 1.510(2) . ?
C10 C11 1.386(2) . ?
S2 O5 1.4275(13) . ?
S2 O6 1.4290(13) . ?
S2 O4 1.5853(12) . ?
S2 C18 1.7543(16) . ?
Cl3 C14 1.8031(18) . ?
Cl4 C15 1.8088(17) . ?
O4 C16 1.474(2) . ?
C13 C14 1.517(3) . ?
C14 C15 1.527(2) . ?
C15 C16 1.515(3) . ?
C16 C17 1.516(2) . ?
C18 C19 1.389(2) . ?
C18 C23 1.393(2) . ?
C19 C20 1.384(2) . ?
C20 C21 1.391(2) . ?
C21 C22 1.397(2) . ?
C21 C24 1.507(2) . ?
C22 C23 1.383(2) . ?

loop_
_geom_torsion_atom_site_label_1
_geom_torsion_atom_site_label_2
_geom_torsion_atom_site_label_3
_geom_torsion_atom_site_label_4
_geom_torsion
_geom_torsion_site_symmetry_1
_geom_torsion_site_symmetry_2
_geom_torsion_site_symmetry_3
_geom_torsion_site_symmetry_4
_geom_torsion_publ_flag
O2 S1 O1 C4 36.64(12) . . . . ?
O3 S1 O1 C4 165.80(10) . . . . ?
C6 S1 O1 C4 -79.81(12) . . . . ?
C1 C2 C3 C4 178.77(14) . . . . ?
Cl1 C2 C3 C4 -61.05(15) . . . . ?
C1 C2 C3 Cl2 56.56(16) . . . . ?
Cl1 C2 C3 Cl2 176.74(8) . . . . ?
S1 O1 C4 C5 -89.07(14) . . . . ?
S1 O1 C4 C3 147.77(10) . . . . ?
C2 C3 C4 O1 -59.31(17) . . . . ?
Cl2 C3 C4 O1 61.97(13) . . . . ?
C2 C3 C4 C5 179.88(14) . . . . ?
Cl2 C3 C4 C5 -58.84(16) . . . . ?
O2 S1 C6 C11 -1.44(16) . . . . ?
O3 S1 C6 C11 -133.59(14) . . . . ?
O1 S1 C6 C11 115.84(14) . . . . ?
O2 S1 C6 C7 175.53(13) . . . . ?
O3 S1 C6 C7 43.37(15) . . . . ?
O1 S1 C6 C7 -67.20(14) . . . . ?
C11 C6 C7 C8 -0.6(3) . . . . ?
S1 C6 C7 C8 -177.55(13) . . . . ?
C6 C7 C8 C9 1.0(3) . . . . ?
C7 C8 C9 C10 -0.7(3) . . . . ?
C7 C8 C9 C12 177.63(16) . . . . ?
C8 C9 C10 C11 -0.1(2) . . . . ?
C12 C9 C10 C11 -178.43(15) . . . . ?
C7 C6 C11 C10 -0.1(2) . . . . ?
S1 C6 C11 C10 176.73(12) . . . . ?
C9 C10 C11 C6 0.5(2) . . . . ?
O5 S2 O4 C16 37.97(13) . . . . ?
O6 S2 O4 C16 166.58(11) . . . . ?
C18 S2 O4 C16 -78.56(12) . . . . ?
C13 C14 C15 C16 -175.96(16) . . . . ?
Cl3 C14 C15 C16 -56.49(17) . . . . ?
C13 C14 C15 Cl4 60.78(17) . . . . ?
Cl3 C14 C15 Cl4 -179.75(9) . . . . ?
S2 O4 C16 C15 145.57(11) . . . . ?
S2 O4 C16 C17 -90.57(18) . . . . ?
C14 C15 C16 O4 -62.20(18) . . . . ?
Cl4 C15 C16 O4 59.42(15) . . . . ?
C14 C15 C16 C17 176.49(16) . . . . ?
Cl4 C15 C16 C17 -61.88(18) . . . . ?
O5 S2 C18 C19 -4.27(15) . . . . ?
O6 S2 C18 C19 -136.88(13) . . . . ?
O4 S2 C18 C19 112.81(13) . . . . ?
O5 S2 C18 C23 176.47(12) . . . . ?
O6 S2 C18 C23 43.86(15) . . . . ?
O4 S2 C18 C23 -66.45(13) . . . . ?
C23 C18 C19 C20 0.8(2) . . . . ?
S2 C18 C19 C20 -178.42(12) . . . . ?
C18 C19 C20 C21 0.0(2) . . . . ?
C19 C20 C21 C22 -0.5(2) . . . . ?
C19 C20 C21 C24 179.37(16) . . . . ?
C20 C21 C22 C23 0.3(2) . . . . ?
C24 C21 C22 C23 -179.57(16) . . . . ?
C21 C22 C23 C18 0.4(2) . . . . ?
C19 C18 C23 C22 -1.0(2) . . . . ?
S2 C18 C23 C22 178.24(12) . . . . ?
